data_4324399
loop_
_publ_author_name
'Yuzhen Zhang'
'Jai Anand Garg'
'Cl\'ement Michelin'
'Thomas Fox'
'Olivier Blacque'
'Koushik Venkatesan'

_publ_section_title
;
 Synthesis and Luminescent Properties of cis Bis-N-Heterocyclic Carbene
 Platinum(II) Bis-Arylacetylide Complexes
;
_journal_name_full 'Inorganic Chemistry'
_journal_page_first 1220
_journal_page_last 1228
_journal_paper_doi 10.1021/ic101632v
_journal_volume 50
_journal_year 2011
_chemical_formula_moiety 'C39 H50 N4 O6 Pt, C H2 Cl2'
_chemical_formula_sum 'C40 H52 Cl2 N4 O6 Pt'
_chemical_formula_weight 950.84
_chemical_name_systematic
'Bis(3,4,5-trimethoxyphenylethynyl)-(1,1'-dipentyl-3,3'-methylene-diimidazoline-2,2'-diylidene)-platinum(II) dichloromethane solvate'
_space_group_IT_number 14
_symmetry_cell_setting monoclinic
_symmetry_space_group_name_Hall '-P 2yn'
_symmetry_space_group_name_H-M 'P 1 21/n 1'
_atom_sites_solution_hydrogens geom
_atom_sites_solution_primary direct
_atom_sites_solution_secondary difmap
_audit_creation_method SHELXL-97
_cell_angle_alpha 90.00
_cell_angle_beta 117.138(1)
_cell_angle_gamma 90.00
_cell_formula_units_Z 4
_cell_length_a 14.7205(2)
_cell_length_b 20.6676(2)
_cell_length_c 15.2338(2)
_cell_measurement_reflns_used 26520
_cell_measurement_temperature 183(2)
_cell_measurement_theta_max 32.79
_cell_measurement_theta_min 2.53
_cell_volume 4124.46(10)
_computing_cell_refinement
;
CrysAlisPro, Oxford Diffraction Ltd.,
Version 1.171.33.52 
;
_computing_data_collection
;
CrysAlisPro, Oxford Diffraction Ltd.,
Version 1.171.33.52 
;
_computing_data_reduction
;
CrysAlisPro, Oxford Diffraction Ltd.,
Version 1.171.33.52 
;
_computing_molecular_graphics
; ORTEP-3 for Windows, Version 2.01.
  Farrugia, L. J. (1997). J. Appl. Cryst. 30, 565.
;
_computing_publication_material
; WinGX -- An integrated system of Windows programs for the solution,
 refinment and analysis of single crystal X-ray diffraction data,
 Version 1.80.00.
 Farrugia, L. J. (1999). J. Appl. Cryst. 32, 837-838.
 SHELXL97. Program for crystal structure refinement.
 Sheldrick, G.M. (2008). Acta Cryst. A64, 112-122.
 PLATON for Windows, Version 1.12.
 Spek, A. L. (2003). J. Appl. Cryst. 36, 7-13. 
;
_computing_structure_refinement
; SHELXL97. Program for crystal structure refinement.
  Sheldrick, G.M. (2008). Acta Cryst. A64, 112-122.
;
_computing_structure_solution
; SHELXS97. Program for Crystal Structure solution.
  Sheldrick, G.M. (2008). Acta Cryst. A64, 112-122.  
;
_diffrn_ambient_temperature 183(2)
_diffrn_detector_area_resol_mean 10.4498
_diffrn_measured_fraction_theta_full 0.999
_diffrn_measured_fraction_theta_max 0.999
_diffrn_measurement_device_type
; Goniometer Xcalibur, detector: Ruby
Oxford Diffraction (2007). Oxford Diffraction Ltd.,
Xcalibur CCD system
;
_diffrn_measurement_method 'omega scans'
_diffrn_radiation_monochromator graphite
_diffrn_radiation_source 'Enhance (Mo) X-ray Source'
_diffrn_radiation_type MoK\a
_diffrn_radiation_wavelength 0.71073
_diffrn_reflns_av_R_equivalents 0.0417
_diffrn_reflns_av_sigmaI/netI 0.0489
_diffrn_reflns_limit_h_max 21
_diffrn_reflns_limit_h_min -21
_diffrn_reflns_limit_k_max 29
_diffrn_reflns_limit_k_min -29
_diffrn_reflns_limit_l_max 21
_diffrn_reflns_limit_l_min -21
_diffrn_reflns_number 59674
_diffrn_reflns_theta_full 30.51
_diffrn_reflns_theta_max 30.51
_diffrn_reflns_theta_min 2.54
_diffrn_standards_number 0
_exptl_absorpt_coefficient_mu 3.581
_exptl_absorpt_correction_T_max 0.839
_exptl_absorpt_correction_T_min 0.583
_exptl_absorpt_correction_type analytical
_exptl_absorpt_process_details
;
CrysAlisPro, Oxford Diffraction Ltd.,
Version 1.171.33.52 (release 06-11-2009 CrysAlis171 .NET)
(compiled Nov  6 2009,16:24:50)
Analytical numeric absorption correction using a multifaceted crystal
model based on expressions derived by R.C. Clark & J.S. Reid.
(Clark, R. C. & Reid, J. S. (1995). Acta Cryst. A51, 887-897)
;
_exptl_crystal_colour colourless
_exptl_crystal_density_diffrn 1.531
_exptl_crystal_description plate
_exptl_crystal_F_000 1920
_exptl_crystal_size_max 0.32
_exptl_crystal_size_mid 0.11
_exptl_crystal_size_min 0.05
_refine_diff_density_max 2.199
_refine_diff_density_min -1.878
_refine_diff_density_rms 0.094
_refine_ls_extinction_method none
_refine_ls_goodness_of_fit_ref 0.915
_refine_ls_hydrogen_treatment constr
_refine_ls_matrix_type full
_refine_ls_number_parameters 486
_refine_ls_number_reflns 12584
_refine_ls_number_restraints 15
_refine_ls_restrained_S_all 0.917
_refine_ls_R_factor_all 0.0396
_refine_ls_R_factor_gt 0.0253
_refine_ls_shift/su_max 0.004
_refine_ls_shift/su_mean 0.000
_refine_ls_structure_factor_coef Fsqd
_refine_ls_weighting_details 'w=1/[\s^2^(Fo^2^)+(0.0269P)^2^] where P=(Fo^2^+2Fc^2^)/3'
_refine_ls_weighting_scheme calc
_refine_ls_wR_factor_gt 0.0531
_refine_ls_wR_factor_ref 0.0545
_reflns_number_gt 9450
_reflns_number_total 12584
_reflns_threshold_expression >2sigma(I)
_cod_data_source_file ic101632v_si_002_3.cif
_cod_data_source_block 4
_cod_original_cell_volume 4124.46(9)
_cod_original_sg_symbol_H-M 'P 21/n'
_cod_database_code 4324399

loop_
_symmetry_equiv_pos_as_xyz
'x, y, z'
'-x+1/2, y+1/2, -z+1/2'
'-x, -y, -z'
'x-1/2, -y-1/2, z-1/2'

loop_
_atom_site_label
_atom_site_type_symbol
_atom_site_fract_x
_atom_site_fract_y
_atom_site_fract_z
_atom_site_U_iso_or_equiv
_atom_site_adp_type
_atom_site_occupancy
_atom_site_symmetry_multiplicity
_atom_site_calc_flag
_atom_site_refinement_flags
C1 C 0.60529(18) 0.25369(11) 0.50688(17) 0.0202(5) Uani 1 1 d .
C2 C 0.5842(2) 0.24104(14) 0.64345(18) 0.0338(6) Uani 1 1 d .
H2 H 0.5524 0.2375 0.6839 0.041 Uiso 1 1 calc R
C3 C 0.6841(2) 0.23762(13) 0.67188(17) 0.0311(6) Uani 1 1 d .
H3 H 0.7354 0.2315 0.7358 0.037 Uiso 1 1 calc R
C4 C 0.79306(19) 0.24436(13) 0.58397(18) 0.0277(6) Uani 1 1 d .
H4A H 0.8477 0.2320 0.6477 0.033 Uiso 1 1 calc R
H4B H 0.8078 0.2873 0.5681 0.033 Uiso 1 1 calc R
C5 C 0.71222(17) 0.20238(12) 0.41483(16) 0.0209(5) Uani 1 1 d .
C6 C 0.85201(18) 0.14774(13) 0.5231(2) 0.0315(6) Uani 1 1 d .
H6 H 0.9082 0.1360 0.5816 0.038 Uiso 1 1 calc R
C7 C 0.81808(19) 0.11805(14) 0.4355(2) 0.0350(7) Uani 1 1 d .
H7 H 0.8463 0.0816 0.4217 0.042 Uiso 1 1 calc R
C8 C 0.42535(19) 0.25657(12) 0.48329(19) 0.0276(6) Uani 1 1 d .
H8A H 0.3934 0.2169 0.4893 0.033 Uiso 1 1 calc R
H8B H 0.4090 0.2618 0.4144 0.033 Uiso 1 1 calc R
C9 C 0.3815(2) 0.31307(14) 0.5149(2) 0.0347(6) Uani 1 1 d .
H9A H 0.4203 0.3518 0.5188 0.042 Uiso 1 1 calc R
H9B H 0.3877 0.3046 0.5800 0.042 Uiso 1 1 calc R
C10 C 0.2699(2) 0.32418(14) 0.4429(2) 0.0398(7) Uani 1 1 d U
H10A H 0.2654 0.3376 0.3800 0.048 Uiso 1 1 calc R
H10B H 0.2336 0.2835 0.4325 0.048 Uiso 1 1 calc R
C11 C 0.2169(2) 0.37436(17) 0.4759(3) 0.0580(9) Uani 1 1 d U
H11A H 0.2575 0.4136 0.4946 0.070 Uiso 1 1 calc R
H11B H 0.2122 0.3584 0.5336 0.070 Uiso 1 1 calc R
C12 C 0.1104(2) 0.38999(19) 0.3955(3) 0.0861(14) Uani 1 1 d U
H12A H 0.1154 0.4116 0.3420 0.129 Uiso 1 1 calc R
H12B H 0.0763 0.4176 0.4218 0.129 Uiso 1 1 calc R
H12C H 0.0724 0.3506 0.3719 0.129 Uiso 1 1 calc R
C13 C 0.67335(19) 0.13479(12) 0.26546(18) 0.0295(6) Uani 1 1 d .
H13A H 0.7195 0.1256 0.2376 0.035 Uiso 1 1 calc R
H13B H 0.6315 0.1715 0.2303 0.035 Uiso 1 1 calc R
C14 C 0.6058(2) 0.07735(15) 0.2502(2) 0.0445(8) Uani 1 1 d .
H14A H 0.5633 0.0851 0.2825 0.053 Uiso 1 1 calc R
H14B H 0.6479 0.0398 0.2809 0.053 Uiso 1 1 calc R
C15 C 0.5377(2) 0.06307(15) 0.1412(2) 0.0494(8) Uani 1 1 d .
H15A H 0.5804 0.0582 0.1085 0.059 Uiso 1 1 calc R
H15B H 0.5031 0.0222 0.1357 0.059 Uiso 1 1 calc R
C16 C 0.4588(2) 0.11419(16) 0.0882(2) 0.0479(8) Uani 1 1 d .
H16A H 0.4935 0.1541 0.0881 0.057 Uiso 1 1 calc R
H16B H 0.4204 0.1221 0.1246 0.057 Uiso 1 1 calc R
C17 C 0.3849(2) 0.09707(19) -0.0172(2) 0.0607(10) Uani 1 1 d .
H17A H 0.4223 0.0881 -0.0535 0.091 Uiso 1 1 calc R
H17B H 0.3394 0.1327 -0.0471 0.091 Uiso 1 1 calc R
H17C H 0.3463 0.0595 -0.0176 0.091 Uiso 1 1 calc R
C18 C 0.48557(16) 0.33420(12) 0.33153(15) 0.0195(5) Uani 1 1 d .
C19 C 0.42373(17) 0.37518(12) 0.31072(16) 0.0219(5) Uani 1 1 d .
C20 C 0.34549(16) 0.42508(11) 0.28717(16) 0.0204(5) Uani 1 1 d .
C21 C 0.34991(17) 0.46996(12) 0.35757(17) 0.0230(5) Uani 1 1 d .
H21 H 0.4054 0.4701 0.4201 0.028 Uiso 1 1 calc R
C22 C 0.27154(17) 0.51441(12) 0.33426(17) 0.0220(5) Uani 1 1 d .
C23 C 0.18898(16) 0.51574(11) 0.24018(16) 0.0200(5) Uani 1 1 d .
C24 C 0.18573(16) 0.47175(11) 0.16970(16) 0.0206(5) Uani 1 1 d .
C25 C 0.26309(16) 0.42674(12) 0.19238(16) 0.0219(5) Uani 1 1 d .
H25 H 0.2602 0.3976 0.1446 0.026 Uiso 1 1 calc R
C26 C 0.35659(19) 0.56795(14) 0.48953(18) 0.0362(7) Uani 1 1 d .
H26A H 0.3709 0.5284 0.5265 0.054 Uiso 1 1 calc R
H26B H 0.3454 0.6021 0.5262 0.054 Uiso 1 1 calc R
H26C H 0.4135 0.5788 0.4777 0.054 Uiso 1 1 calc R
C27 C 0.1338(2) 0.62322(13) 0.1983(2) 0.0358(7) Uani 1 1 d .
H27A H 0.1907 0.6397 0.2562 0.054 Uiso 1 1 calc R
H27B H 0.0756 0.6508 0.1813 0.054 Uiso 1 1 calc R
H27C H 0.1509 0.6221 0.1446 0.054 Uiso 1 1 calc R
C28 C 0.0976(2) 0.43124(15) 0.00605(18) 0.0429(8) Uani 1 1 d .
H28A H 0.1567 0.4362 -0.0046 0.064 Uiso 1 1 calc R
H28B H 0.0371 0.4390 -0.0546 0.064 Uiso 1 1 calc R
H28C H 0.0959 0.3881 0.0285 0.064 Uiso 1 1 calc R
C29 C 0.60002(17) 0.28516(12) 0.24202(17) 0.0222(5) Uani 1 1 d .
C30 C 0.60514(18) 0.29655(13) 0.16855(18) 0.0263(5) Uani 1 1 d .
C31 C 0.61526(19) 0.30837(13) 0.07959(17) 0.0269(5) Uani 1 1 d .
C32 C 0.5432(2) 0.28392(12) -0.01154(18) 0.0281(6) Uani 1 1 d .
H32 H 0.4884 0.2596 -0.0153 0.034 Uiso 1 1 calc R
C33 C 0.55344(19) 0.29588(13) -0.09598(17) 0.0269(5) Uani 1 1 d .
C34 C 0.6370(2) 0.33070(13) -0.09103(18) 0.0277(6) Uani 1 1 d .
C35 C 0.70916(19) 0.35509(12) -0.00009(18) 0.0273(6) Uani 1 1 d .
C36 C 0.69728(19) 0.34422(13) 0.08386(18) 0.0284(6) Uani 1 1 d .
H36 H 0.7448 0.3611 0.1439 0.034 Uiso 1 1 calc R
C37 C 0.3932(2) 0.24684(17) -0.2007(2) 0.0463(8) Uani 1 1 d .
H37A H 0.4068 0.2067 -0.1651 0.069 Uiso 1 1 calc R
H37B H 0.3497 0.2390 -0.2694 0.069 Uiso 1 1 calc R
H37C H 0.3600 0.2761 -0.1756 0.069 Uiso 1 1 calc R
C38 C 0.5999(2) 0.39262(16) -0.2330(2) 0.0458(8) Uani 1 1 d .
H38A H 0.5289 0.3911 -0.2490 0.069 Uiso 1 1 calc R
H38B H 0.6069 0.3919 -0.2927 0.069 Uiso 1 1 calc R
H38C H 0.6297 0.4316 -0.1972 0.069 Uiso 1 1 calc R
C39 C 0.8658(2) 0.41178(17) 0.0882(2) 0.0551(9) Uani 1 1 d .
H39A H 0.8364 0.4420 0.1158 0.083 Uiso 1 1 calc R
H39B H 0.9176 0.4330 0.0771 0.083 Uiso 1 1 calc R
H39C H 0.8954 0.3764 0.1331 0.083 Uiso 1 1 calc R
N1 N 0.53622(16) 0.25080(10) 0.54197(14) 0.0241(5) Uani 1 1 d .
N2 N 0.69659(16) 0.24494(10) 0.58828(14) 0.0235(5) Uani 1 1 d .
N3 N 0.78743(14) 0.19871(10) 0.50925(14) 0.0242(4) Uani 1 1 d .
N4 N 0.73305(14) 0.15193(10) 0.36937(15) 0.0257(5) Uani 1 1 d .
O1 O 0.26792(12) 0.55987(9) 0.39802(12) 0.0315(4) Uani 1 1 d .
O2 O 0.10994(11) 0.55881(8) 0.21755(12) 0.0240(4) Uani 1 1 d .
O3 O 0.10242(12) 0.47652(8) 0.07880(11) 0.0284(4) Uani 1 1 d .
O4 O 0.48643(15) 0.27445(10) -0.18864(13) 0.0383(5) Uani 1 1 d .
O5 O 0.65148(14) 0.33744(10) -0.17327(13) 0.0353(4) Uani 1 1 d .
O6 O 0.78843(14) 0.38800(10) -0.00285(14) 0.0374(5) Uani 1 1 d .
Pt1 Pt 0.597058(6) 0.267540(4) 0.370810(6) 0.01642(3) Uani 1 1 d .
Cl1 Cl 1.01481(10) 0.01108(6) 0.61407(7) 0.0981(4) Uani 1 1 d .
Cl2 Cl 1.17999(10) -0.01081(8) 0.80194(10) 0.1599(9) Uani 1 1 d .
C40 C 1.0821(3) 0.03872(18) 0.7330(3) 0.0703(11) Uani 1 1 d .
H40A H 1.1085 0.0816 0.7320 0.084 Uiso 1 1 calc R
H40B H 1.0365 0.0422 0.7629 0.084 Uiso 1 1 calc R

loop_
_atom_site_aniso_label
_atom_site_aniso_U_11
_atom_site_aniso_U_22
_atom_site_aniso_U_33
_atom_site_aniso_U_23
_atom_site_aniso_U_13
_atom_site_aniso_U_12
C1 0.0258(12) 0.0175(12) 0.0176(10) -0.0002(9) 0.0102(9) 0.0020(9)
C2 0.0496(17) 0.0372(16) 0.0210(12) 0.0025(12) 0.0217(12) -0.0005(13)
C3 0.0434(15) 0.0305(15) 0.0158(11) 0.0004(11) 0.0103(11) 0.0015(13)
C4 0.0224(12) 0.0299(14) 0.0227(12) 0.0022(10) 0.0034(10) -0.0017(10)
C5 0.0214(11) 0.0210(12) 0.0231(11) 0.0038(10) 0.0126(9) 0.0014(10)
C6 0.0226(12) 0.0354(16) 0.0361(15) 0.0147(13) 0.0132(11) 0.0104(12)
C7 0.0319(14) 0.0295(15) 0.0506(17) 0.0112(14) 0.0248(13) 0.0142(12)
C8 0.0306(13) 0.0262(14) 0.0303(13) -0.0032(11) 0.0177(11) -0.0035(11)
C9 0.0406(15) 0.0342(16) 0.0384(15) -0.0047(13) 0.0259(13) 0.0032(13)
C10 0.0368(14) 0.0265(15) 0.068(2) -0.0058(14) 0.0345(14) -0.0045(11)
C11 0.0633(18) 0.0442(19) 0.094(3) 0.0019(18) 0.0597(17) 0.0090(16)
C12 0.0547(18) 0.052(2) 0.165(4) 0.020(3) 0.062(2) 0.0172(17)
C13 0.0366(14) 0.0246(14) 0.0332(14) 0.0007(11) 0.0210(12) 0.0053(11)
C14 0.0423(17) 0.0366(17) 0.0489(18) 0.0119(15) 0.0159(14) -0.0038(14)
C15 0.0458(18) 0.0343(17) 0.061(2) -0.0096(16) 0.0179(16) -0.0094(15)
C16 0.0462(17) 0.049(2) 0.0435(18) -0.0049(16) 0.0164(15) -0.0007(16)
C17 0.0461(19) 0.087(3) 0.048(2) -0.0102(19) 0.0202(16) -0.0082(19)
C18 0.0213(11) 0.0219(12) 0.0147(10) -0.0027(9) 0.0079(9) -0.0047(10)
C19 0.0218(11) 0.0256(13) 0.0155(10) -0.0018(10) 0.0061(9) -0.0055(10)
C20 0.0192(11) 0.0197(12) 0.0218(11) 0.0029(10) 0.0091(9) 0.0023(10)
C21 0.0187(11) 0.0265(13) 0.0197(11) 0.0006(10) 0.0053(9) 0.0020(10)
C22 0.0227(12) 0.0208(12) 0.0226(12) -0.0026(10) 0.0104(10) -0.0004(10)
C23 0.0175(11) 0.0184(12) 0.0226(11) 0.0003(9) 0.0079(9) 0.0018(9)
C24 0.0175(11) 0.0215(12) 0.0176(11) -0.0001(9) 0.0035(9) 0.0032(10)
C25 0.0234(11) 0.0207(12) 0.0190(11) -0.0018(10) 0.0074(9) 0.0041(10)
C26 0.0341(14) 0.0382(17) 0.0272(13) -0.0142(12) 0.0062(11) 0.0017(13)
C27 0.0365(15) 0.0254(14) 0.0450(16) 0.0054(13) 0.0181(13) 0.0095(12)
C28 0.0402(16) 0.0454(18) 0.0232(13) -0.0120(13) -0.0027(12) 0.0159(14)
C29 0.0238(12) 0.0192(12) 0.0230(11) 0.0017(10) 0.0100(10) 0.0063(10)
C30 0.0285(13) 0.0236(13) 0.0282(13) 0.0038(11) 0.0141(10) 0.0054(11)
C31 0.0351(13) 0.0263(14) 0.0250(12) 0.0063(11) 0.0188(11) 0.0103(11)
C32 0.0350(14) 0.0306(15) 0.0263(12) 0.0016(11) 0.0206(11) 0.0011(11)
C33 0.0318(13) 0.0295(14) 0.0222(12) -0.0013(11) 0.0148(10) 0.0052(12)
C34 0.0368(14) 0.0287(14) 0.0254(12) 0.0028(11) 0.0209(11) 0.0058(12)
C35 0.0345(14) 0.0260(14) 0.0285(13) 0.0027(11) 0.0206(11) 0.0041(11)
C36 0.0331(13) 0.0309(15) 0.0229(12) 0.0011(11) 0.0142(11) 0.0019(12)
C37 0.0392(16) 0.061(2) 0.0376(16) -0.0149(15) 0.0168(14) -0.0070(15)
C38 0.0543(18) 0.052(2) 0.0324(15) 0.0161(14) 0.0208(14) -0.0040(16)
C39 0.059(2) 0.063(2) 0.0500(19) -0.0172(18) 0.0310(16) -0.0279(18)
N1 0.0335(11) 0.0236(11) 0.0204(10) -0.0017(8) 0.0169(9) -0.0004(9)
N2 0.0291(11) 0.0223(11) 0.0170(9) 0.0010(8) 0.0087(8) 0.0006(9)
N3 0.0217(10) 0.0254(11) 0.0247(10) 0.0067(9) 0.0099(8) 0.0055(9)
N4 0.0278(11) 0.0246(11) 0.0300(11) 0.0035(9) 0.0178(9) 0.0074(9)
O1 0.0250(9) 0.0369(11) 0.0231(9) -0.0111(8) 0.0027(7) 0.0075(8)
O2 0.0196(8) 0.0226(9) 0.0272(9) 0.0001(7) 0.0085(7) 0.0056(7)
O3 0.0263(9) 0.0306(10) 0.0179(8) -0.0055(7) 0.0010(7) 0.0097(8)
O4 0.0426(11) 0.0515(14) 0.0250(9) -0.0054(9) 0.0190(8) -0.0076(10)
O5 0.0477(11) 0.0413(12) 0.0282(10) 0.0034(9) 0.0271(9) 0.0010(9)
O6 0.0439(11) 0.0408(12) 0.0364(10) -0.0035(9) 0.0261(9) -0.0091(9)
Pt1 0.01834(4) 0.01684(4) 0.01417(4) 0.00156(4) 0.00750(3) 0.00270(4)
Cl1 0.1254(10) 0.1036(9) 0.0498(6) 0.0118(6) 0.0265(6) 0.0702(8)
Cl2 0.1062(10) 0.1881(16) 0.0972(9) -0.0752(10) -0.0303(8) 0.0979(11)
C40 0.099(3) 0.044(2) 0.075(3) -0.001(2) 0.046(2) 0.023(2)

loop_
_atom_type_symbol
_atom_type_description
_atom_type_scat_dispersion_real
_atom_type_scat_dispersion_imag
_atom_type_scat_source
C C 0.0033 0.0016 'International Tables Vol C Tables 4.2.6.8 and 6.1.1.4'
H H 0.0000 0.0000 'International Tables Vol C Tables 4.2.6.8 and 6.1.1.4'
N N 0.0061 0.0033 'International Tables Vol C Tables 4.2.6.8 and 6.1.1.4'
O O 0.0106 0.0060 'International Tables Vol C Tables 4.2.6.8 and 6.1.1.4'
Pt Pt -1.7033 8.3905 'International Tables Vol C Tables 4.2.6.8 and 6.1.1.4'
Cl Cl 0.1484 0.1585 'International Tables Vol C Tables 4.2.6.8 and 6.1.1.4'

loop_
_geom_angle_atom_site_label_1
_geom_angle_atom_site_label_2
_geom_angle_atom_site_label_3
_geom_angle
N1 C1 N2 104.0(2)
N1 C1 Pt1 134.64(17)
N2 C1 Pt1 121.33(18)
C3 C2 N1 107.1(2)
C3 C2 H2 126.4
N1 C2 H2 126.4
C2 C3 N2 106.7(2)
C2 C3 H3 126.7
N2 C3 H3 126.7
N2 C4 N3 109.50(19)
N2 C4 H4A 109.8
N3 C4 H4A 109.8
N2 C4 H4B 109.8
N3 C4 H4B 109.8
H4A C4 H4B 108.2
N3 C5 N4 103.40(19)
N3 C5 Pt1 122.84(17)
N4 C5 Pt1 133.59(17)
C7 C6 N3 106.3(2)
C7 C6 H6 126.8
N3 C6 H6 126.8
C6 C7 N4 107.1(2)
C6 C7 H7 126.4
N4 C7 H7 126.4
N1 C8 C9 112.7(2)
N1 C8 H8A 109.0
C9 C8 H8A 109.0
N1 C8 H8B 109.0
C9 C8 H8B 109.0
H8A C8 H8B 107.8
C8 C9 C10 111.3(2)
C8 C9 H9A 109.4
C10 C9 H9A 109.4
C8 C9 H9B 109.4
C10 C9 H9B 109.4
H9A C9 H9B 108.0
C11 C10 C9 114.5(3)
C11 C10 H10A 108.6
C9 C10 H10A 108.6
C11 C10 H10B 108.6
C9 C10 H10B 108.6
H10A C10 H10B 107.6
C10 C11 C12 112.0(3)
C10 C11 H11A 109.2
C12 C11 H11A 109.2
C10 C11 H11B 109.2
C12 C11 H11B 109.2
H11A C11 H11B 107.9
C11 C12 H12A 109.5
C11 C12 H12B 109.5
H12A C12 H12B 109.5
C11 C12 H12C 109.5
H12A C12 H12C 109.5
H12B C12 H12C 109.5
N4 C13 C14 112.9(2)
N4 C13 H13A 109.0
C14 C13 H13A 109.0
N4 C13 H13B 109.0
C14 C13 H13B 109.0
H13A C13 H13B 107.8
C13 C14 C15 112.5(2)
C13 C14 H14A 109.1
C15 C14 H14A 109.1
C13 C14 H14B 109.1
C15 C14 H14B 109.1
H14A C14 H14B 107.8
C16 C15 C14 114.3(3)
C16 C15 H15A 108.7
C14 C15 H15A 108.7
C16 C15 H15B 108.7
C14 C15 H15B 108.7
H15A C15 H15B 107.6
C15 C16 C17 114.2(3)
C15 C16 H16A 108.7
C17 C16 H16A 108.7
C15 C16 H16B 108.7
C17 C16 H16B 108.7
H16A C16 H16B 107.6
C16 C17 H17A 109.5
C16 C17 H17B 109.5
H17A C17 H17B 109.5
C16 C17 H17C 109.5
H17A C17 H17C 109.5
H17B C17 H17C 109.5
C19 C18 Pt1 177.0(2)
C18 C19 C20 178.0(3)
C21 C20 C25 119.4(2)
C21 C20 C19 121.59(19)
C25 C20 C19 119.0(2)
C22 C21 C20 120.1(2)
C22 C21 H21 120.0
C20 C21 H21 120.0
O1 C22 C21 124.7(2)
O1 C22 C23 114.7(2)
C21 C22 C23 120.6(2)
O2 C23 C24 120.09(19)
O2 C23 C22 120.7(2)
C24 C23 C22 119.2(2)
O3 C24 C25 123.7(2)
O3 C24 C23 115.61(19)
C25 C24 C23 120.7(2)
C24 C25 C20 120.0(2)
C24 C25 H25 120.0
C20 C25 H25 120.0
O1 C26 H26A 109.5
O1 C26 H26B 109.5
H26A C26 H26B 109.5
O1 C26 H26C 109.5
H26A C26 H26C 109.5
H26B C26 H26C 109.5
O2 C27 H27A 109.5
O2 C27 H27B 109.5
H27A C27 H27B 109.5
O2 C27 H27C 109.5
H27A C27 H27C 109.5
H27B C27 H27C 109.5
O3 C28 H28A 109.5
O3 C28 H28B 109.5
H28A C28 H28B 109.5
O3 C28 H28C 109.5
H28A C28 H28C 109.5
H28B C28 H28C 109.5
C30 C29 Pt1 177.6(2)
C29 C30 C31 177.3(3)
C36 C31 C32 119.1(2)
C36 C31 C30 120.2(2)
C32 C31 C30 120.7(2)
C33 C32 C31 120.2(2)
C33 C32 H32 119.9
C31 C32 H32 119.9
O4 C33 C32 124.4(2)
O4 C33 C34 115.0(2)
C32 C33 C34 120.5(2)
O5 C34 C33 120.2(2)
O5 C34 C35 120.2(2)
C33 C34 C35 119.4(2)
O6 C35 C36 125.3(2)
O6 C35 C34 115.0(2)
C36 C35 C34 119.8(2)
C35 C36 C31 121.0(2)
C35 C36 H36 119.5
C31 C36 H36 119.5
O4 C37 H37A 109.5
O4 C37 H37B 109.5
H37A C37 H37B 109.5
O4 C37 H37C 109.5
H37A C37 H37C 109.5
H37B C37 H37C 109.5
O5 C38 H38A 109.5
O5 C38 H38B 109.5
H38A C38 H38B 109.5
O5 C38 H38C 109.5
H38A C38 H38C 109.5
H38B C38 H38C 109.5
O6 C39 H39A 109.5
O6 C39 H39B 109.5
H39A C39 H39B 109.5
O6 C39 H39C 109.5
H39A C39 H39C 109.5
H39B C39 H39C 109.5
C1 N1 C2 110.8(2)
C1 N1 C8 125.9(2)
C2 N1 C8 123.3(2)
C1 N2 C3 111.4(2)
C1 N2 C4 122.6(2)
C3 N2 C4 126.0(2)
C5 N3 C6 112.3(2)
C5 N3 C4 121.4(2)
C6 N3 C4 126.3(2)
C5 N4 C7 110.8(2)
C5 N4 C13 125.0(2)
C7 N4 C13 124.2(2)
C22 O1 C26 117.47(19)
C23 O2 C27 113.06(18)
C24 O3 C28 116.19(18)
C33 O4 C37 117.4(2)
C34 O5 C38 113.7(2)
C35 O6 C39 117.2(2)
C18 Pt1 C29 87.92(9)
C18 Pt1 C5 177.91(9)
C29 Pt1 C5 93.21(9)
C18 Pt1 C1 93.47(9)
C29 Pt1 C1 175.26(9)
C5 Pt1 C1 85.27(9)
Cl2 C40 Cl1 111.9(2)
Cl2 C40 H40A 109.2
Cl1 C40 H40A 109.2
Cl2 C40 H40B 109.2
Cl1 C40 H40B 109.2
H40A C40 H40B 107.9

loop_
_geom_bond_atom_site_label_1
_geom_bond_atom_site_label_2
_geom_bond_distance
C1 N1 1.349(3)
C1 N2 1.363(3)
C1 Pt1 2.041(2)
C2 C3 1.333(4)
C2 N1 1.390(3)
C2 H2 0.9300
C3 N2 1.376(3)
C3 H3 0.9300
C4 N2 1.451(3)
C4 N3 1.452(3)
C4 H4A 0.9700
C4 H4B 0.9700
C5 N3 1.359(3)
C5 N4 1.362(3)
C5 Pt1 2.025(2)
C6 C7 1.341(4)
C6 N3 1.369(3)
C6 H6 0.9300
C7 N4 1.386(3)
C7 H7 0.9300
C8 N1 1.465(3)
C8 C9 1.515(4)
C8 H8A 0.9700
C8 H8B 0.9700
C9 C10 1.521(4)
C9 H9A 0.9700
C9 H9B 0.9700
C10 C11 1.515(4)
C10 H10A 0.9700
C10 H10B 0.9700
C11 C12 1.520(5)
C11 H11A 0.9700
C11 H11B 0.9700
C12 H12A 0.9600
C12 H12B 0.9600
C12 H12C 0.9600
C13 N4 1.461(3)
C13 C14 1.497(4)
C13 H13A 0.9700
C13 H13B 0.9700
C14 C15 1.528(4)
C14 H14A 0.9700
C14 H14B 0.9700
C15 C16 1.503(4)
C15 H15A 0.9700
C15 H15B 0.9700
C16 C17 1.514(4)
C16 H16A 0.9700
C16 H16B 0.9700
C17 H17A 0.9600
C17 H17B 0.9600
C17 H17C 0.9600
C18 C19 1.176(3)
C18 Pt1 2.013(2)
C19 C20 1.463(3)
C20 C21 1.397(3)
C20 C25 1.400(3)
C21 C22 1.388(3)
C21 H21 0.9300
C22 O1 1.370(3)
C22 C23 1.394(3)
C23 O2 1.378(3)
C23 C24 1.391(3)
C24 O3 1.372(2)
C24 C25 1.386(3)
C25 H25 0.9300
C26 O1 1.420(3)
C26 H26A 0.9600
C26 H26B 0.9600
C26 H26C 0.9600
C27 O2 1.440(3)
C27 H27A 0.9600
C27 H27B 0.9600
C27 H27C 0.9600
C28 O3 1.427(3)
C28 H28A 0.9600
C28 H28B 0.9600
C28 H28C 0.9600
C29 C30 1.179(3)
C29 Pt1 2.015(2)
C30 C31 1.450(3)
C31 C36 1.393(4)
C31 C32 1.402(3)
C32 C33 1.384(3)
C32 H32 0.9300
C33 O4 1.375(3)
C33 C34 1.397(4)
C34 O5 1.371(3)
C34 C35 1.400(3)
C35 O6 1.368(3)
C35 C36 1.386(3)
C36 H36 0.9300
C37 O4 1.419(4)
C37 H37A 0.9600
C37 H37B 0.9600
C37 H37C 0.9600
C38 O5 1.440(3)
C38 H38A 0.9600
C38 H38B 0.9600
C38 H38C 0.9600
C39 O6 1.421(3)
C39 H39A 0.9600
C39 H39B 0.9600
C39 H39C 0.9600
Cl1 C40 1.718(4)
Cl2 C40 1.687(4)
C40 H40A 0.9700
C40 H40B 0.9700

loop_
_geom_hbond_atom_site_label_D
_geom_hbond_atom_site_label_H
_geom_hbond_atom_site_label_A
_geom_hbond_distance_DH
_geom_hbond_distance_HA
_geom_hbond_distance_DA
_geom_hbond_angle_DHA
_geom_hbond_site_symmetry_A
C27 H27A O1 0.96 2.54 3.064(3) 114.5 .
C28 H28B O2 0.96 2.44 3.389(3) 170.3 3_565
C28 H28B O3 0.96 2.59 3.241(3) 125.2 3_565
